data_7243991
loop_
_publ_author_name
'Navasardyan, Mger A.'
'Bezzubov, Stanislav I.'
'Medvedev, Alexander G.'
'Prikhodchenko, Petr V.'
'Churakov, Andrei V.'

_publ_section_title
;
 Novel peroxosolvates of tetraalkylammonium halides: the first case of
 layers containing hydrogen-bonded peroxide molecules
;
_journal_issue 1
_journal_name_full CrystEngComm
_journal_page_first 38
_journal_page_last 42
_journal_paper_doi 10.1039/D1CE01476E
_journal_volume 24
_journal_year 2022
_chemical_formula_moiety 'C9 H14 N, H2 O2, Cl'
_chemical_formula_sum 'C9 H16 Cl N O2'
_chemical_formula_weight 205.68
_space_group_IT_number 14
_space_group_name_Hall '-P 2ybc'
_space_group_name_H-M_alt 'P 1 21/c 1'
_symmetry_cell_setting monoclinic
_symmetry_space_group_name_Hall '-P 2ybc'
_symmetry_space_group_name_H-M 'P 1 21/c 1'
_atom_sites_solution_hydrogens difmap
_atom_sites_solution_primary direct
_atom_sites_solution_secondary difmap
_audit_creation_method SHELXL-97
_audit_update_record
;
2021-10-20 deposited with the CCDC.	2021-12-01 downloaded from the CCDC.
;
_cell_angle_alpha 90.00
_cell_angle_beta 100.379(2)
_cell_angle_gamma 90.00
_cell_formula_units_Z 4
_cell_length_a 7.2420(3)
_cell_length_b 10.0690(4)
_cell_length_c 14.7992(6)
_cell_measurement_reflns_used 7255
_cell_measurement_temperature 120(2)
_cell_measurement_theta_max 30.472
_cell_measurement_theta_min 2.459
_cell_volume 1061.50(7)
_computing_cell_refinement 'SAINT (Bruker, 2018)'
_computing_data_collection '<i>APEX3</i> (Bruker, 2018)'
_computing_data_reduction 'SAINT (Bruker, 2018)'
_computing_molecular_graphics 'SHELXTL (Sheldrick, 2008)'
_computing_publication_material 'SHELXTL (Sheldrick, 2008)'
_computing_structure_refinement 'SHELXTL (Sheldrick, 2008)'
_computing_structure_solution 'SHELXTL (Sheldrick, 2008)'
_diffrn_ambient_temperature 120(2)
_diffrn_measured_fraction_theta_full 0.988
_diffrn_measured_fraction_theta_max 0.988
_diffrn_measurement_device_type 'Bruker SMART Photon II'
_diffrn_measurement_method \w
_diffrn_radiation_monochromator graphite
_diffrn_radiation_source 'fine-focus sealed tube'
_diffrn_radiation_type MoK\a
_diffrn_radiation_wavelength 0.71073
_diffrn_reflns_av_R_equivalents 0.0200
_diffrn_reflns_av_sigmaI/netI 0.0156
_diffrn_reflns_limit_h_max 9
_diffrn_reflns_limit_h_min -9
_diffrn_reflns_limit_k_max 12
_diffrn_reflns_limit_k_min -12
_diffrn_reflns_limit_l_max 18
_diffrn_reflns_limit_l_min -18
_diffrn_reflns_number 10629
_diffrn_reflns_theta_full 26.99
_diffrn_reflns_theta_max 26.99
_diffrn_reflns_theta_min 2.46
_diffrn_standards_decay_% 0
_exptl_absorpt_coefficient_mu 0.330
_exptl_absorpt_correction_T_max 0.9677
_exptl_absorpt_correction_T_min 0.8657
_exptl_absorpt_correction_type multi-scan
_exptl_absorpt_process_details 'SADABS (Bruker, 2018)'
_exptl_crystal_colour colourless
_exptl_crystal_density_diffrn 1.287
_exptl_crystal_density_method 'not measured'
_exptl_crystal_description prism
_exptl_crystal_F_000 440
_exptl_crystal_size_max 0.45
_exptl_crystal_size_mid 0.20
_exptl_crystal_size_min 0.10
_refine_diff_density_max 0.288
_refine_diff_density_min -0.188
_refine_diff_density_rms 0.033
_refine_ls_extinction_method none
_refine_ls_goodness_of_fit_ref 1.045
_refine_ls_hydrogen_treatment refall
_refine_ls_matrix_type full
_refine_ls_number_parameters 182
_refine_ls_number_reflns 2287
_refine_ls_number_restraints 0
_refine_ls_restrained_S_all 1.045
_refine_ls_R_factor_all 0.0302
_refine_ls_R_factor_gt 0.0270
_refine_ls_shift/su_max 0.001
_refine_ls_shift/su_mean 0.000
_refine_ls_structure_factor_coef Fsqd
_refine_ls_weighting_details 'calc w=1/[\s^2^(Fo^2^)+(0.0361P)^2^+0.3165P] where P=(Fo^2^+2Fc^2^)/3'
_refine_ls_weighting_scheme calc
_refine_ls_wR_factor_gt 0.0713
_refine_ls_wR_factor_ref 0.0735
_reflns_number_gt 2080
_reflns_number_total 2287
_reflns_threshold_expression I>2\s(I)
_cod_data_source_file d1ce01476e2.cif
_cod_data_source_block a_CCDC1
_cod_depositor_comments 'Adding full bibliography for 7243990--7243993.cif.'
_cod_original_sg_symbol_H-M 'P 21/c'
_cod_database_code 7243991

loop_
_symmetry_equiv_pos_as_xyz
'x, y, z'
'-x, y+1/2, -z+1/2'
'-x, -y, -z'
'x, -y-1/2, z-1/2'

loop_
_atom_site_label
_atom_site_type_symbol
_atom_site_fract_x
_atom_site_fract_y
_atom_site_fract_z
_atom_site_U_iso_or_equiv
_atom_site_adp_type
_atom_site_occupancy
_atom_site_symmetry_multiplicity
_atom_site_calc_flag
_atom_site_refinement_flags
_atom_site_disorder_assembly
_atom_site_disorder_group
Cl1 Cl 0.29524(4) 0.46638(3) 0.70278(2) 0.03354(11) Uani 1 1 d . . .
N1 N 0.79776(12) 0.65769(9) 0.60759(6) 0.0206(2) Uani 1 1 d . . .
C1 C 0.7924(2) 0.52472(12) 0.56043(9) 0.0310(3) Uani 1 1 d . . .
C2 C 0.61069(16) 0.72639(13) 0.58206(9) 0.0286(3) Uani 1 1 d . . .
C3 C 0.82940(18) 0.63175(13) 0.70915(8) 0.0280(3) Uani 1 1 d . . .
C4 C 0.94748(14) 0.74320(10) 0.57965(7) 0.0181(2) Uani 1 1 d . . .
C5 C 0.94234(15) 0.76391(11) 0.48621(7) 0.0221(2) Uani 1 1 d . . .
C6 C 1.08065(16) 0.84084(11) 0.45854(8) 0.0252(2) Uani 1 1 d . . .
C7 C 1.21965(15) 0.89872(11) 0.52265(8) 0.0260(2) Uani 1 1 d . . .
C8 C 1.22180(16) 0.87819(12) 0.61514(8) 0.0271(2) Uani 1 1 d . . .
C9 C 1.08627(15) 0.79962(11) 0.64451(7) 0.0234(2) Uani 1 1 d . . .
H5 H 0.844(2) 0.7248(13) 0.4422(9) 0.027(3) Uiso 1 1 d . . .
H6 H 1.081(2) 0.8532(15) 0.3951(10) 0.035(4) Uiso 1 1 d . . .
H7 H 1.314(2) 0.9518(15) 0.5042(10) 0.033(4) Uiso 1 1 d . . .
H8 H 1.317(2) 0.9147(14) 0.6594(10) 0.032(3) Uiso 1 1 d . . .
H9 H 1.0913(19) 0.7856(14) 0.7085(10) 0.029(3) Uiso 1 1 d . . .
H11 H 0.697(2) 0.4743(15) 0.5826(11) 0.041(4) Uiso 1 1 d . . .
H12 H 0.915(2) 0.4832(15) 0.5808(11) 0.037(4) Uiso 1 1 d . . .
H13 H 0.761(2) 0.5384(14) 0.4947(11) 0.033(4) Uiso 1 1 d . . .
H21 H 0.518(2) 0.6710(15) 0.6016(10) 0.033(4) Uiso 1 1 d . . .
H22 H 0.622(2) 0.8116(16) 0.6151(10) 0.038(4) Uiso 1 1 d . . .
H23 H 0.584(2) 0.7367(14) 0.5177(11) 0.033(4) Uiso 1 1 d . . .
H31 H 0.947(2) 0.5885(14) 0.7276(9) 0.027(3) Uiso 1 1 d . . .
H32 H 0.729(2) 0.5767(16) 0.7204(10) 0.035(4) Uiso 1 1 d . . .
H33 H 0.8264(19) 0.7154(15) 0.7409(10) 0.029(3) Uiso 1 1 d . . .
O1 O 0.59232(13) 0.27666(9) 0.65483(7) 0.0358(2) Uani 1 1 d . . .
O2 O 0.50491(13) 0.14594(9) 0.64196(6) 0.0341(2) Uani 1 1 d . . .
H1 H 0.504(3) 0.3209(18) 0.6744(12) 0.051(5) Uiso 1 1 d . . .
H2 H 0.570(3) 0.104(2) 0.6883(14) 0.062(5) Uiso 1 1 d . . .

loop_
_atom_site_aniso_label
_atom_site_aniso_U_11
_atom_site_aniso_U_22
_atom_site_aniso_U_33
_atom_site_aniso_U_23
_atom_site_aniso_U_13
_atom_site_aniso_U_12
Cl1 0.03760(18) 0.02514(16) 0.03435(18) -0.00394(11) -0.00298(12) 0.00272(11)
N1 0.0208(4) 0.0220(4) 0.0191(4) 0.0012(3) 0.0040(3) -0.0002(3)
C1 0.0402(7) 0.0218(6) 0.0328(6) -0.0032(5) 0.0114(5) -0.0089(5)
C2 0.0183(5) 0.0368(6) 0.0306(6) 0.0049(5) 0.0038(4) 0.0013(5)
C3 0.0313(6) 0.0342(6) 0.0194(5) 0.0055(5) 0.0069(4) 0.0014(5)
C4 0.0173(5) 0.0167(5) 0.0204(5) 0.0000(4) 0.0038(4) 0.0024(4)
C5 0.0226(5) 0.0234(5) 0.0192(5) -0.0001(4) 0.0009(4) 0.0003(4)
C6 0.0264(5) 0.0269(6) 0.0233(5) 0.0043(4) 0.0070(4) 0.0029(4)
C7 0.0205(5) 0.0223(5) 0.0369(6) 0.0004(5) 0.0098(4) 0.0007(4)
C8 0.0206(5) 0.0279(6) 0.0319(6) -0.0080(5) 0.0019(4) -0.0017(4)
C9 0.0225(5) 0.0270(5) 0.0200(5) -0.0041(4) 0.0020(4) 0.0016(4)
O1 0.0344(5) 0.0312(5) 0.0436(5) 0.0057(4) 0.0119(4) -0.0050(4)
O2 0.0382(5) 0.0314(5) 0.0306(5) 0.0026(4) 0.0001(4) -0.0048(4)

loop_
_atom_type_symbol
_atom_type_description
_atom_type_scat_dispersion_real
_atom_type_scat_dispersion_imag
_atom_type_scat_source
C C 0.0033 0.0016 'International Tables Vol C Tables 4.2.6.8 and 6.1.1.4'
H H 0.0000 0.0000 'International Tables Vol C Tables 4.2.6.8 and 6.1.1.4'
N N 0.0061 0.0033 'International Tables Vol C Tables 4.2.6.8 and 6.1.1.4'
O O 0.0106 0.0060 'International Tables Vol C Tables 4.2.6.8 and 6.1.1.4'
Cl Cl 0.1484 0.1585 'International Tables Vol C Tables 4.2.6.8 and 6.1.1.4'

loop_
_geom_angle_atom_site_label_1
_geom_angle_atom_site_label_2
_geom_angle_atom_site_label_3
_geom_angle
_geom_angle_site_symmetry_1
_geom_angle_site_symmetry_3
_geom_angle_publ_flag
C4 N1 C3 112.84(8) . . ?
C4 N1 C1 110.00(8) . . ?
C3 N1 C1 107.19(9) . . ?
C4 N1 C2 109.22(8) . . ?
C3 N1 C2 107.39(9) . . ?
C1 N1 C2 110.15(9) . . ?
N1 C1 H11 105.7(9) . . ?
N1 C1 H12 106.9(9) . . ?
H11 C1 H12 109.8(13) . . ?
N1 C1 H13 108.7(9) . . ?
H11 C1 H13 111.3(13) . . ?
H12 C1 H13 114.0(12) . . ?
N1 C2 H21 107.7(9) . . ?
N1 C2 H22 106.7(9) . . ?
H21 C2 H22 110.9(13) . . ?
N1 C2 H23 108.3(9) . . ?
H21 C2 H23 110.1(12) . . ?
H22 C2 H23 113.0(13) . . ?
N1 C3 H31 109.5(8) . . ?
N1 C3 H32 107.1(9) . . ?
H31 C3 H32 110.6(13) . . ?
N1 C3 H33 108.8(8) . . ?
H31 C3 H33 110.9(12) . . ?
H32 C3 H33 109.8(12) . . ?
C9 C4 C5 120.98(10) . . ?
C9 C4 N1 121.09(9) . . ?
C5 C4 N1 117.94(9) . . ?
C6 C5 C4 119.08(10) . . ?
C6 C5 H5 121.1(8) . . ?
C4 C5 H5 119.9(8) . . ?
C7 C6 C5 120.60(10) . . ?
C7 C6 H6 119.7(9) . . ?
C5 C6 H6 119.7(9) . . ?
C8 C7 C6 119.60(10) . . ?
C8 C7 H7 119.3(9) . . ?
C6 C7 H7 121.0(9) . . ?
C7 C8 C9 120.82(10) . . ?
C7 C8 H8 120.5(9) . . ?
C9 C8 H8 118.6(9) . . ?
C4 C9 C8 118.90(10) . . ?
C4 C9 H9 121.6(9) . . ?
C8 C9 H9 119.5(9) . . ?
O2 O1 H1 100.2(12) . . ?
O1 O2 H2 99.7(13) . . ?

loop_
_geom_bond_atom_site_label_1
_geom_bond_atom_site_label_2
_geom_bond_distance
_geom_bond_site_symmetry_2
_geom_bond_publ_flag
N1 C4 1.4999(13) . ?
N1 C3 1.5019(13) . ?
N1 C1 1.5071(14) . ?
N1 C2 1.5074(14) . ?
C1 H11 0.963(17) . ?
C1 H12 0.978(16) . ?
C1 H13 0.969(15) . ?
C2 H21 0.957(16) . ?
C2 H22 0.984(16) . ?
C2 H23 0.943(15) . ?
C3 H31 0.950(14) . ?
C3 H32 0.950(16) . ?
C3 H33 0.967(15) . ?
C4 C9 1.3809(15) . ?
C4 C5 1.3923(14) . ?
C5 C6 1.3852(16) . ?
C5 H5 0.958(14) . ?
C6 C7 1.3816(16) . ?
C6 H6 0.947(15) . ?
C7 C8 1.3817(17) . ?
C7 H7 0.948(15) . ?
C8 C9 1.3900(16) . ?
C8 H8 0.937(15) . ?
C9 H9 0.952(14) . ?
O1 O2 1.4580(12) . ?
O1 H1 0.873(19) . ?
O2 H2 0.87(2) . ?

loop_
_geom_hbond_atom_site_label_D
_geom_hbond_atom_site_label_H
_geom_hbond_atom_site_label_A
_geom_hbond_distance_DH
_geom_hbond_distance_HA
_geom_hbond_distance_DA
_geom_hbond_angle_DHA
_geom_hbond_site_symmetry_A
O1 H1 Cl1 0.873(19) 2.197(19) 3.0548(11) 167.3(16) .
O2 H2 Cl1 0.87(2) 2.22(2) 3.0733(10) 169.3(18) 2_646

loop_
_geom_torsion_atom_site_label_1
_geom_torsion_atom_site_label_2
_geom_torsion_atom_site_label_3
_geom_torsion_atom_site_label_4
_geom_torsion
_geom_torsion_site_symmetry_1
_geom_torsion_site_symmetry_2
_geom_torsion_site_symmetry_3
_geom_torsion_site_symmetry_4
_geom_torsion_publ_flag
H1 O1 O2 H2 -107.0(18) . . . . ?
